data_1576701
loop_
_publ_author_name
'Romano-deGea, Jan'
'Sinenko, Irina L.'
'P&#xe2;nzar, Peter M F'
'Neves Vieira, Adriana'
'Frederiksen, Lindsey E. K.'
'Glinkina, Kseniya'
'Fadaei-Tirani, Farzaneh'
'Scopelliti, Rosario'
'Kuttler, Fabien'
'Lau, Kelvin'
'Dyson, Paul J.'

_publ_section_title
;
 Unconventional chalcogen-containing azolylidene metal complexes as
 potential anticancer therapeutics.
;
_journal_issue 8
_journal_name_full 'Chemical science'
_journal_page_first 4296
_journal_page_last 4306
_journal_paper_doi 10.1039/d5sc05555e
_journal_volume 17
_journal_year 2026
_chemical_formula_moiety 'C22 H21 I2 N3 Pt'
_chemical_formula_sum 'C22 H21 I2 N3 Pt'
_chemical_formula_weight 776.31
_space_group_crystal_system triclinic
_space_group_IT_number 2
_space_group_name_Hall '-P 1'
_space_group_name_H-M_alt 'P -1'
_atom_sites_solution_hydrogens geom
_atom_sites_solution_primary direct
_atom_sites_solution_secondary difmap
_audit_creation_date 2021-10-22
_audit_creation_method
;
Olex2 1.5
(compiled 2021.10.07 svn.r9718050b for OlexSys, GUI svn.r6410)
;
_audit_update_record
;
2023-06-16 deposited with the CCDC.	2025-12-29 downloaded from the CCDC.
;
_cell_angle_alpha 93.480(4)
_cell_angle_beta 98.668(4)
_cell_angle_gamma 104.169(4)
_cell_formula_units_Z 2
_cell_length_a 8.3972(4)
_cell_length_b 11.7055(5)
_cell_length_c 12.1100(6)
_cell_measurement_reflns_used 13656
_cell_measurement_temperature 139.99(10)
_cell_measurement_theta_max 40.5410
_cell_measurement_theta_min 2.3670
_cell_volume 1135.01(10)
_computing_cell_refinement 'CrysAlisPro 1.171.41.118a (Rigaku OD, 2021)'
_computing_data_collection 'CrysAlisPro 1.171.41.118a (Rigaku OD, 2021)'
_computing_data_reduction 'CrysAlisPro 1.171.41.118a (Rigaku OD, 2021)'
_computing_molecular_graphics 'Olex2 1.5 (Dolomanov et al., 2009)'
_computing_publication_material 'Olex2 1.5 (Dolomanov et al., 2009)'
_computing_structure_refinement 'SHELXL 2018/3 (Sheldrick, 2015)'
_computing_structure_solution 'SHELXS  (Sheldrick, 2008)'
_diffrn_ambient_environment N~2~
_diffrn_ambient_temperature 139.99(10)
_diffrn_detector 'Hybrid Pixel Array Detector'
_diffrn_detector_area_resol_mean 10.0000
_diffrn_detector_type 'HyPix-Arc 150'
_diffrn_measured_fraction_theta_full 1.000
_diffrn_measured_fraction_theta_max 0.781
_diffrn_measurement_details
;
List of Runs (angles in degrees, time in seconds):

  # Type    Start    End  Width  t~exp~   \w     \q     \k     \f   Frames
#--------------------------------------------------------------------------
  1  \w      0.00  36.00   0.50    4.00    --   -0.80  77.00 -80.37   72
  2  \w     10.00  45.00   0.50    4.00    --   -0.80  41.00-155.51   70
  3  \w     -7.00  36.00   0.50    4.00    --  -12.00  30.00-178.60   86
  4  \w    -11.00  33.00   0.50    4.00    --  -12.00  30.00 -41.11   88
  5  \w      9.00  37.00   0.50    4.00    --   -0.80  44.00  91.56   56
  6  \w    -10.00  37.00   0.50    4.00    --  -12.00  30.00  71.60   94
  7  \w      6.00  31.00   0.50    4.00    --   -0.80  65.00 134.33   50
  8  \w     -2.00  27.00   0.50    4.00    --   -0.80  81.00 171.08   58
  9  \w     -6.00  37.00   0.50    4.00    --   -0.80  92.00  35.09   86
 10  \w    -46.00 -21.00   0.50    4.00    --  -12.00 131.00   6.06   50
 11  \w     -9.00  30.00   0.50    4.00    --   -0.80  95.00 -56.37   78
 12  \w    -16.00  10.00   0.50    4.00    --   -0.80 101.00-122.75   52
;
_diffrn_measurement_device 'four-circle diffractometer'
_diffrn_measurement_device_type 'XtaLAB Synergy R, DW system, HyPix-Arc 150'
_diffrn_measurement_method '\w scans'
_diffrn_orient_matrix_type 'CrysAlisPro convention (1999,Acta A55,543-557)'
_diffrn_orient_matrix_UB_11 -0.0162874000
_diffrn_orient_matrix_UB_12 -0.0287297000
_diffrn_orient_matrix_UB_13 0.0485440000
_diffrn_orient_matrix_UB_21 -0.0436202000
_diffrn_orient_matrix_UB_22 -0.0529187000
_diffrn_orient_matrix_UB_23 -0.0344113000
_diffrn_orient_matrix_UB_31 0.0751701000
_diffrn_orient_matrix_UB_32 -0.0179162000
_diffrn_orient_matrix_UB_33 0.0025347000
_diffrn_radiation_monochromator mirror
_diffrn_radiation_probe x-ray
_diffrn_radiation_type 'Mo K\a'
_diffrn_radiation_wavelength 0.71073
_diffrn_reflns_av_R_equivalents 0.0339
_diffrn_reflns_av_unetI/netI 0.0509
_diffrn_reflns_Laue_measured_fraction_full 1.000
_diffrn_reflns_Laue_measured_fraction_max 0.781
_diffrn_reflns_limit_h_max 11
_diffrn_reflns_limit_h_min -13
_diffrn_reflns_limit_k_max 19
_diffrn_reflns_limit_k_min -21
_diffrn_reflns_limit_l_max 21
_diffrn_reflns_limit_l_min -21
_diffrn_reflns_number 30293
_diffrn_reflns_point_group_measured_fraction_full 1.000
_diffrn_reflns_point_group_measured_fraction_max 0.781
_diffrn_reflns_theta_full 25.242
_diffrn_reflns_theta_max 40.802
_diffrn_reflns_theta_min 2.356
_diffrn_source 'Rotating-anode X-ray tube'
_diffrn_source_type 'Rigaku (Mo) X-ray Source'
_exptl_absorpt_coefficient_mu 8.914
_exptl_absorpt_correction_T_max 1.000
_exptl_absorpt_correction_T_min 0.387
_exptl_absorpt_correction_type gaussian
_exptl_absorpt_process_details
;
CrysAlisPro 1.171.41.118a (Rigaku Oxford Diffraction, 2021)
Numerical absorption correction based on gaussian integration over
a multifaceted crystal model
Empirical absorption correction using spherical harmonics,
implemented in SCALE3 ABSPACK scaling algorithm.
;
_exptl_crystal_colour 'clear pale yellow'
_exptl_crystal_density_diffrn 2.272
_exptl_crystal_description plate
_exptl_crystal_F_000 716
_exptl_crystal_size_max 0.221
_exptl_crystal_size_mid 0.075
_exptl_crystal_size_min 0.02
_refine_diff_density_max 1.120
_refine_diff_density_min -1.433
_refine_diff_density_rms 0.184
_refine_ls_extinction_method none
_refine_ls_goodness_of_fit_ref 0.986
_refine_ls_hydrogen_treatment constr
_refine_ls_matrix_type full
_refine_ls_number_parameters 253
_refine_ls_number_reflns 11552
_refine_ls_number_restraints 0
_refine_ls_restrained_S_all 0.986
_refine_ls_R_factor_all 0.0661
_refine_ls_R_factor_gt 0.0329
_refine_ls_shift/su_max 0.003
_refine_ls_shift/su_mean 0.000
_refine_ls_structure_factor_coef Fsqd
_refine_ls_weighting_details 'w=1/[\s^2^(Fo^2^)+(0.0224P)^2^] where P=(Fo^2^+2Fc^2^)/3'
_refine_ls_weighting_scheme calc
_refine_ls_wR_factor_gt 0.0582
_refine_ls_wR_factor_ref 0.0651
_reflns_Friedel_coverage 0.000
_reflns_number_gt 7713
_reflns_number_total 11552
_reflns_threshold_expression 'I > 2\s(I)'
_cod_data_source_file d5sc05555e2.cif
_cod_data_source_block pp8
_cod_depositor_comments 'Adding full bibliography for 1576700--1576709.cif.'
_cod_database_code 1576701
_shelx_shelxl_version_number 2018/3
_chemical_oxdiff_formula 'C22 H21 N3 I2 Pt1'
_shelx_space_group_comment
;
The symmetry employed for this shelxl refinement is uniquely defined
by the following loop, which should always be used as a source of
symmetry information in preference to the above space-group names.
They are only intended as comments.
;
_shelx_estimated_absorpt_t_max 0.842
_shelx_estimated_absorpt_t_min 0.243
_olex2_refinement_description
;
1. Fixed Uiso
 At 1.2 times of:
  All C(H) groups, All C(H,H) groups
2.a Secondary CH2 refined with riding coordinates:
 C9(H9A,H9B), C16(H16A,H16B)
2.b Aromatic/amide H refined with riding coordinates:
 C1(H1), C2(H2), C3(H3), C4(H4), C5(H5), C7(H7), C8(H8), C11(H11), C12(H12),
 C13(H13), C14(H14), C15(H15), C18(H18), C19(H19), C20(H20), C21(H21), C22(H22)
;
_olex2_submission_special_instructions 'No special instructions were received'
_oxdiff_exptl_absorpt_empirical_details
;
Empirical correction (ABSPACK) includes:
- Absorption correction using spherical harmonics
- Frame scaling
- Detector area scaling
- B-factor correction
;
_oxdiff_exptl_absorpt_empirical_full_max 1.337
_oxdiff_exptl_absorpt_empirical_full_min 0.782

loop_
_space_group_symop_operation_xyz
'x, y, z'
'-x, -y, -z'

loop_
_atom_site_label
_atom_site_type_symbol
_atom_site_fract_x
_atom_site_fract_y
_atom_site_fract_z
_atom_site_U_iso_or_equiv
_atom_site_adp_type
_atom_site_occupancy
_atom_site_site_symmetry_order
_atom_site_calc_flag
_atom_site_refinement_flags_posn
_atom_site_refinement_flags_adp
_atom_site_refinement_flags_occupancy
_atom_site_disorder_assembly
_atom_site_disorder_group
Pt1 Pt 0.84859(2) 0.71393(2) 0.28801(2) 0.01782(3) Uani 1 1 d . . . . .
I1 I 0.64080(2) 0.62739(2) 0.10392(2) 0.02449(4) Uani 1 1 d . . . . .
I2 I 1.06075(3) 0.80462(2) 0.46966(2) 0.02951(5) Uani 1 1 d . . . . .
N1 N 0.9910(3) 0.5973(2) 0.2551(2) 0.0215(5) Uani 1 1 d . . . . .
N2 N 0.7410(3) 0.9385(2) 0.2879(2) 0.0198(4) Uani 1 1 d . . . . .
N3 N 0.5751(3) 0.8069(2) 0.3616(2) 0.0211(5) Uani 1 1 d . . . . .
C1 C 1.0597(4) 0.6022(3) 0.1619(3) 0.0276(6) Uani 1 1 d . . . . .
H1 H 1.039866 0.658436 0.111660 0.033 Uiso 1 1 calc R U . . .
C2 C 1.1579(4) 0.5291(3) 0.1359(3) 0.0345(8) Uani 1 1 d . . . . .
H2 H 1.205637 0.535508 0.069476 0.041 Uiso 1 1 calc R U . . .
C3 C 1.1856(4) 0.4467(3) 0.2077(4) 0.0407(9) Uani 1 1 d . . . . .
H3 H 1.252688 0.395363 0.191555 0.049 Uiso 1 1 calc R U . . .
C4 C 1.1150(4) 0.4397(3) 0.3030(3) 0.0352(8) Uani 1 1 d . . . . .
H4 H 1.131419 0.382508 0.353039 0.042 Uiso 1 1 calc R U . . .
C5 C 1.0199(4) 0.5166(3) 0.3254(3) 0.0275(6) Uani 1 1 d . . . . .
H5 H 0.973352 0.512505 0.392360 0.033 Uiso 1 1 calc R U . . .
C6 C 0.7148(3) 0.8259(2) 0.3151(2) 0.0185(5) Uani 1 1 d . . . . .
C7 C 0.6188(4) 0.9897(3) 0.3183(3) 0.0235(6) Uani 1 1 d . . . . .
H7 H 0.610089 1.067949 0.308295 0.028 Uiso 1 1 calc R U . . .
C8 C 0.5158(4) 0.9072(3) 0.3642(3) 0.0245(6) Uani 1 1 d . . . . .
H8 H 0.419867 0.915942 0.393122 0.029 Uiso 1 1 calc R U . . .
C9 C 0.8818(4) 1.0001(3) 0.2369(3) 0.0250(6) Uani 1 1 d . . . . .
H9A H 0.940840 0.942371 0.211610 0.030 Uiso 1 1 calc R U . . .
H9B H 0.961372 1.059750 0.293509 0.030 Uiso 1 1 calc R U . . .
C10 C 0.8221(4) 1.0603(2) 0.1383(3) 0.0236(6) Uani 1 1 d . . . . .
C11 C 0.8255(5) 1.1791(3) 0.1510(3) 0.0373(8) Uani 1 1 d . . . . .
H11 H 0.872657 1.224013 0.221469 0.045 Uiso 1 1 calc R U . . .
C12 C 0.7608(5) 1.2341(3) 0.0621(3) 0.0443(10) Uani 1 1 d . . . . .
H12 H 0.764195 1.315878 0.071916 0.053 Uiso 1 1 calc R U . . .
C13 C 0.6926(5) 1.1698(3) -0.0391(3) 0.0370(8) Uani 1 1 d . . . . .
H13 H 0.647106 1.206594 -0.099590 0.044 Uiso 1 1 calc R U . . .
C14 C 0.6894(5) 1.0513(4) -0.0539(3) 0.0456(10) Uani 1 1 d . . . . .
H14 H 0.642022 1.006831 -0.124504 0.055 Uiso 1 1 calc R U . . .
C15 C 0.7556(5) 0.9967(3) 0.0347(3) 0.0371(8) Uani 1 1 d . . . . .
H15 H 0.755055 0.915551 0.023855 0.044 Uiso 1 1 calc R U . . .
C16 C 0.5035(4) 0.6994(3) 0.4098(3) 0.0276(6) Uani 1 1 d . . . . .
H16A H 0.557719 0.637214 0.388455 0.033 Uiso 1 1 calc R U . . .
H16B H 0.383379 0.671514 0.377740 0.033 Uiso 1 1 calc R U . . .
C17 C 0.5229(4) 0.7162(3) 0.5359(3) 0.0243(6) Uani 1 1 d . . . . .
C18 C 0.4120(4) 0.6395(3) 0.5900(3) 0.0329(7) Uani 1 1 d . . . . .
H18 H 0.325628 0.577587 0.547410 0.040 Uiso 1 1 calc R U . . .
C19 C 0.4280(4) 0.6539(3) 0.7058(3) 0.0368(8) Uani 1 1 d . . . . .
H19 H 0.352886 0.600795 0.742116 0.044 Uiso 1 1 calc R U . . .
C20 C 0.5513(4) 0.7442(3) 0.7695(3) 0.0324(7) Uani 1 1 d . . . . .
H20 H 0.559561 0.754688 0.848790 0.039 Uiso 1 1 calc R U . . .
C21 C 0.6628(4) 0.8191(3) 0.7157(3) 0.0300(7) Uani 1 1 d . . . . .
H21 H 0.749692 0.880479 0.758660 0.036 Uiso 1 1 calc R U . . .
C22 C 0.6487(4) 0.8052(3) 0.6002(3) 0.0288(6) Uani 1 1 d . . . . .
H22 H 0.726001 0.857286 0.564491 0.035 Uiso 1 1 calc R U . . .

loop_
_atom_site_aniso_label
_atom_site_aniso_U_11
_atom_site_aniso_U_22
_atom_site_aniso_U_33
_atom_site_aniso_U_23
_atom_site_aniso_U_13
_atom_site_aniso_U_12
Pt1 0.01686(5) 0.02072(5) 0.01665(5) 0.00158(3) 0.00263(4) 0.00651(4)
I1 0.02393(10) 0.02644(9) 0.02171(9) -0.00399(7) -0.00237(8) 0.00918(8)
I2 0.02185(10) 0.04350(12) 0.02158(10) -0.00576(8) -0.00226(8) 0.01119(9)
N1 0.0207(12) 0.0213(11) 0.0233(12) 0.0030(9) 0.0025(10) 0.0075(9)
N2 0.0190(11) 0.0219(11) 0.0187(11) 0.0017(9) 0.0021(9) 0.0066(9)
N3 0.0196(11) 0.0211(11) 0.0227(12) 0.0023(9) 0.0059(9) 0.0044(9)
C1 0.0281(16) 0.0303(15) 0.0285(16) 0.0056(12) 0.0099(13) 0.0118(12)
C2 0.0312(18) 0.0358(17) 0.043(2) 0.0011(15) 0.0146(16) 0.0162(14)
C3 0.0296(18) 0.0309(17) 0.065(3) -0.0034(17) 0.0074(18) 0.0158(14)
C4 0.0330(18) 0.0247(15) 0.047(2) 0.0079(14) -0.0041(16) 0.0109(13)
C5 0.0234(15) 0.0257(14) 0.0309(16) 0.0058(12) -0.0014(13) 0.0044(11)
C6 0.0162(12) 0.0208(12) 0.0173(12) 0.0014(9) 0.0012(10) 0.0036(10)
C7 0.0250(14) 0.0218(13) 0.0245(14) 0.0008(11) 0.0022(12) 0.0091(11)
C8 0.0211(14) 0.0272(14) 0.0268(15) 0.0021(11) 0.0034(12) 0.0100(11)
C9 0.0205(14) 0.0271(14) 0.0259(15) 0.0057(11) 0.0048(12) 0.0022(11)
C10 0.0229(14) 0.0227(13) 0.0248(14) 0.0033(11) 0.0064(12) 0.0033(11)
C11 0.053(2) 0.0230(15) 0.0336(18) 0.0036(13) 0.0081(17) 0.0037(15)
C12 0.065(3) 0.0273(17) 0.046(2) 0.0149(16) 0.021(2) 0.0127(17)
C13 0.042(2) 0.0402(19) 0.0357(19) 0.0185(16) 0.0122(16) 0.0173(16)
C14 0.063(3) 0.046(2) 0.0278(18) 0.0028(16) -0.0055(18) 0.022(2)
C15 0.052(2) 0.0286(16) 0.0302(17) -0.0018(13) -0.0028(16) 0.0173(16)
C16 0.0264(16) 0.0240(14) 0.0314(16) 0.0028(12) 0.0091(13) 0.0019(11)
C17 0.0223(14) 0.0240(13) 0.0296(15) 0.0061(11) 0.0076(12) 0.0092(11)
C18 0.0294(17) 0.0287(16) 0.0371(19) 0.0112(14) 0.0020(15) 0.0008(13)
C19 0.0322(18) 0.0411(19) 0.039(2) 0.0214(16) 0.0080(16) 0.0087(15)
C20 0.0318(18) 0.0432(19) 0.0292(16) 0.0157(14) 0.0079(14) 0.0181(15)
C21 0.0255(16) 0.0356(16) 0.0310(17) 0.0040(13) 0.0041(13) 0.0122(13)
C22 0.0246(15) 0.0282(15) 0.0358(18) 0.0040(13) 0.0091(13) 0.0084(12)

loop_
_atom_type_symbol
_atom_type_description
_atom_type_scat_dispersion_real
_atom_type_scat_dispersion_imag
_atom_type_scat_source
C C 0.0033 0.0016 'International Tables Vol C Tables 4.2.6.8 and 6.1.1.4'
H H 0.0000 0.0000 'International Tables Vol C Tables 4.2.6.8 and 6.1.1.4'
I I -0.4742 1.8119 'International Tables Vol C Tables 4.2.6.8 and 6.1.1.4'
N N 0.0061 0.0033 'International Tables Vol C Tables 4.2.6.8 and 6.1.1.4'
Pt Pt -1.7033 8.3905 'International Tables Vol C Tables 4.2.6.8 and 6.1.1.4'

loop_
_exptl_crystal_face_index_h
_exptl_crystal_face_index_k
_exptl_crystal_face_index_l
_exptl_crystal_face_perp_dist
11 -8 -1 0.1241
-11 9 2 0.0978
0 1 17 0.0122
0 -1 -17 0.0075
0 -16 1 0.0479
0 16 -1 0.0274
-10 -5 0 0.0886
10 5 0 0.0733
0 -1 17 0.0113

loop_
_geom_angle_atom_site_label_1
_geom_angle_atom_site_label_2
_geom_angle_atom_site_label_3
_geom_angle
_geom_angle_site_symmetry_1
_geom_angle_site_symmetry_3
_geom_angle_publ_flag
I1 Pt1 I2 178.572(9) . . ?
N1 Pt1 I1 90.15(7) . . ?
N1 Pt1 I2 89.92(7) . . ?
C6 Pt1 I1 89.01(8) . . ?
C6 Pt1 I2 90.89(8) . . ?
C6 Pt1 N1 178.44(10) . . ?
C1 N1 Pt1 119.68(19) . . ?
C1 N1 C5 117.9(3) . . ?
C5 N1 Pt1 122.4(2) . . ?
C6 N2 C7 110.6(2) . . ?
C6 N2 C9 124.9(2) . . ?
C7 N2 C9 124.5(2) . . ?
C6 N3 C8 110.6(2) . . ?
C6 N3 C16 124.9(2) . . ?
C8 N3 C16 124.3(3) . . ?
N1 C1 H1 118.6 . . ?
N1 C1 C2 122.8(3) . . ?
C2 C1 H1 118.6 . . ?
C1 C2 H2 120.6 . . ?
C3 C2 C1 118.9(3) . . ?
C3 C2 H2 120.6 . . ?
C2 C3 H3 120.4 . . ?
C4 C3 C2 119.2(3) . . ?
C4 C3 H3 120.4 . . ?
C3 C4 H4 120.4 . . ?
C3 C4 C5 119.3(3) . . ?
C5 C4 H4 120.4 . . ?
N1 C5 C4 122.0(3) . . ?
N1 C5 H5 119.0 . . ?
C4 C5 H5 119.0 . . ?
N2 C6 Pt1 126.9(2) . . ?
N2 C6 N3 104.9(2) . . ?
N3 C6 Pt1 128.1(2) . . ?
N2 C7 H7 126.7 . . ?
C8 C7 N2 106.7(2) . . ?
C8 C7 H7 126.7 . . ?
N3 C8 H8 126.4 . . ?
C7 C8 N3 107.2(3) . . ?
C7 C8 H8 126.4 . . ?
N2 C9 H9A 109.5 . . ?
N2 C9 H9B 109.5 . . ?
N2 C9 C10 110.7(2) . . ?
H9A C9 H9B 108.1 . . ?
C10 C9 H9A 109.5 . . ?
C10 C9 H9B 109.5 . . ?
C11 C10 C9 120.6(3) . . ?
C15 C10 C9 120.7(3) . . ?
C15 C10 C11 118.7(3) . . ?
C10 C11 H11 119.5 . . ?
C10 C11 C12 121.1(3) . . ?
C12 C11 H11 119.5 . . ?
C11 C12 H12 120.2 . . ?
C13 C12 C11 119.6(3) . . ?
C13 C12 H12 120.2 . . ?
C12 C13 H13 119.9 . . ?
C12 C13 C14 120.2(3) . . ?
C14 C13 H13 119.9 . . ?
C13 C14 H14 119.9 . . ?
C13 C14 C15 120.1(4) . . ?
C15 C14 H14 119.9 . . ?
C10 C15 C14 120.3(3) . . ?
C10 C15 H15 119.9 . . ?
C14 C15 H15 119.9 . . ?
N3 C16 H16A 108.9 . . ?
N3 C16 H16B 108.9 . . ?
N3 C16 C17 113.1(3) . . ?
H16A C16 H16B 107.8 . . ?
C17 C16 H16A 108.9 . . ?
C17 C16 H16B 108.9 . . ?
C18 C17 C16 119.2(3) . . ?
C22 C17 C16 121.9(3) . . ?
C22 C17 C18 118.9(3) . . ?
C17 C18 H18 120.0 . . ?
C19 C18 C17 119.9(3) . . ?
C19 C18 H18 120.0 . . ?
C18 C19 H19 119.4 . . ?
C20 C19 C18 121.2(3) . . ?
C20 C19 H19 119.4 . . ?
C19 C20 H20 120.6 . . ?
C19 C20 C21 118.8(3) . . ?
C21 C20 H20 120.6 . . ?
C20 C21 H21 119.7 . . ?
C22 C21 C20 120.6(3) . . ?
C22 C21 H21 119.7 . . ?
C17 C22 H22 119.7 . . ?
C21 C22 C17 120.7(3) . . ?
C21 C22 H22 119.7 . . ?

loop_
_geom_bond_atom_site_label_1
_geom_bond_atom_site_label_2
_geom_bond_distance
_geom_bond_site_symmetry_2
_geom_bond_publ_flag
Pt1 I1 2.5940(3) . ?
Pt1 I2 2.5980(3) . ?
Pt1 N1 2.081(2) . ?
Pt1 C6 1.966(3) . ?
N1 C1 1.341(4) . ?
N1 C5 1.351(4) . ?
N2 C6 1.352(3) . ?
N2 C7 1.391(4) . ?
N2 C9 1.468(4) . ?
N3 C6 1.353(4) . ?
N3 C8 1.383(4) . ?
N3 C16 1.453(4) . ?
C1 H1 0.9500 . ?
C1 C2 1.380(4) . ?
C2 H2 0.9500 . ?
C2 C3 1.375(5) . ?
C3 H3 0.9500 . ?
C3 C4 1.373(5) . ?
C4 H4 0.9500 . ?
C4 C5 1.382(4) . ?
C5 H5 0.9500 . ?
C7 H7 0.9500 . ?
C7 C8 1.338(4) . ?
C8 H8 0.9500 . ?
C9 H9A 0.9900 . ?
C9 H9B 0.9900 . ?
C9 C10 1.506(4) . ?
C10 C11 1.383(4) . ?
C10 C15 1.382(4) . ?
C11 H11 0.9500 . ?
C11 C12 1.397(5) . ?
C12 H12 0.9500 . ?
C12 C13 1.365(5) . ?
C13 H13 0.9500 . ?
C13 C14 1.381(5) . ?
C14 H14 0.9500 . ?
C14 C15 1.395(5) . ?
C15 H15 0.9500 . ?
C16 H16A 0.9900 . ?
C16 H16B 0.9900 . ?
C16 C17 1.507(4) . ?
C17 C18 1.395(4) . ?
C17 C22 1.387(4) . ?
C18 H18 0.9500 . ?
C18 C19 1.385(5) . ?
C19 H19 0.9500 . ?
C19 C20 1.381(5) . ?
C20 H20 0.9500 . ?
C20 C21 1.386(5) . ?
C21 H21 0.9500 . ?
C21 C22 1.382(5) . ?
C22 H22 0.9500 . ?

loop_
_geom_torsion_atom_site_label_1
_geom_torsion_atom_site_label_2
_geom_torsion_atom_site_label_3
_geom_torsion_atom_site_label_4
_geom_torsion
_geom_torsion_site_symmetry_1
_geom_torsion_site_symmetry_2
_geom_torsion_site_symmetry_3
_geom_torsion_site_symmetry_4
_geom_torsion_publ_flag
Pt1 N1 C1 C2 178.8(3) . . . . ?
Pt1 N1 C5 C4 -179.8(2) . . . . ?
N1 C1 C2 C3 0.7(5) . . . . ?
N2 C7 C8 N3 -0.1(3) . . . . ?
N2 C9 C10 C11 96.6(3) . . . . ?
N2 C9 C10 C15 -80.3(4) . . . . ?
N3 C16 C17 C18 156.0(3) . . . . ?
N3 C16 C17 C22 -24.4(4) . . . . ?
C1 N1 C5 C4 -0.8(4) . . . . ?
C1 C2 C3 C4 0.0(6) . . . . ?
C2 C3 C4 C5 -0.9(6) . . . . ?
C3 C4 C5 N1 1.4(5) . . . . ?
C5 N1 C1 C2 -0.2(5) . . . . ?
C6 N2 C7 C8 -0.3(3) . . . . ?
C6 N2 C9 C10 132.2(3) . . . . ?
C6 N3 C8 C7 0.4(4) . . . . ?
C6 N3 C16 C17 109.0(3) . . . . ?
C7 N2 C6 Pt1 178.8(2) . . . . ?
C7 N2 C6 N3 0.5(3) . . . . ?
C7 N2 C9 C10 -50.0(4) . . . . ?
C8 N3 C6 Pt1 -178.8(2) . . . . ?
C8 N3 C6 N2 -0.5(3) . . . . ?
C8 N3 C16 C17 -66.2(4) . . . . ?
C9 N2 C6 Pt1 -3.0(4) . . . . ?
C9 N2 C6 N3 178.6(3) . . . . ?
C9 N2 C7 C8 -178.4(3) . . . . ?
C9 C10 C11 C12 -175.9(3) . . . . ?
C9 C10 C15 C14 175.2(3) . . . . ?
C10 C11 C12 C13 0.2(6) . . . . ?
C11 C10 C15 C14 -1.7(6) . . . . ?
C11 C12 C13 C14 -0.8(6) . . . . ?
C12 C13 C14 C15 0.1(6) . . . . ?
C13 C14 C15 C10 1.1(6) . . . . ?
C15 C10 C11 C12 1.1(5) . . . . ?
C16 N3 C6 Pt1 5.4(4) . . . . ?
C16 N3 C6 N2 -176.3(3) . . . . ?
C16 N3 C8 C7 176.2(3) . . . . ?
C16 C17 C18 C19 -179.9(3) . . . . ?
C16 C17 C22 C21 179.5(3) . . . . ?
C17 C18 C19 C20 0.8(5) . . . . ?
C18 C17 C22 C21 -0.9(5) . . . . ?
C18 C19 C20 C21 -1.7(5) . . . . ?
C19 C20 C21 C22 1.3(5) . . . . ?
C20 C21 C22 C17 0.0(5) . . . . ?
C22 C17 C18 C19 0.5(5) . . . . ?

loop_
_exptl_oxdiff_crystal_face_indexfrac_h
_exptl_oxdiff_crystal_face_indexfrac_k
_exptl_oxdiff_crystal_face_indexfrac_l
_exptl_oxdiff_crystal_face_x
_exptl_oxdiff_crystal_face_y
_exptl_oxdiff_crystal_face_z
11.3257 -8.4933 -1.4097 -0.0089 0.0039 1.0000
-11.3241 8.5148 1.5667 0.0159 -0.0105 -0.9998
-0.2516 0.8024 16.7476 0.7940 -0.6078 0.0092
0.2516 -0.8024 -16.7476 -0.7940 0.6078 -0.0092
-0.0608 -15.9580 0.8521 0.5008 0.8178 0.2835
0.0608 15.9580 -0.8521 -0.5008 -0.8178 -0.2835
-9.8784 -5.0676 0.3647 0.3242 0.6865 -0.6508
9.8459 5.1459 -0.3583 -0.3256 -0.6895 0.6470
0.1236 -1.2318 16.8440 0.8511 -0.5198 0.0741
